data_4101544
loop_
_publ_author_name
'Nair, Vijay'
'Vellalath, Sreekumar'
'Poonoth, Manojkumar'
'Suresh, Eringathodi'

_publ_section_title
;
 N-heterocyclic carbene-catalyzed reaction of chalcones and enals via
 homoenolate: an efficient synthesis of 1,3,4-trisubstituted
 cyclopentenes.
;
_journal_issue 27
_journal_name_full 'Journal of the American Chemical Society'
_journal_page_first 8736
_journal_page_last 8737
_journal_paper_doi 10.1021/ja0625677
_journal_volume 128
_journal_year 2006
_chemical_formula_sum 'C28 H23 Cl O'
_chemical_formula_weight 410.91
_chemical_name_systematic
; 
 ? 
;
_space_group_IT_number 2
_symmetry_cell_setting triclinic
_symmetry_space_group_name_Hall '-P 1'
_symmetry_space_group_name_H-M 'P -1'
_atom_sites_solution_hydrogens geom
_atom_sites_solution_primary direct
_atom_sites_solution_secondary difmap
_audit_creation_method SHELXL-97
_cell_angle_alpha 90.455(3)
_cell_angle_beta 97.882(4)
_cell_angle_gamma 92.898(4)
_cell_formula_units_Z 2
_cell_length_a 6.1079(12)
_cell_length_b 8.0645(16)
_cell_length_c 21.987(4)
_cell_measurement_temperature 296(2)
_cell_volume 1071.3(4)
_computing_cell_refinement 'BRUKER SMART'
_computing_data_collection 'BRUKER SMART'
_computing_data_reduction 'BRUKER SAINT'
_computing_molecular_graphics ORTEP
_computing_structure_refinement 'SHELXL-97 (Sheldrick, 1997)'
_computing_structure_solution 'SHELXS-97 (Sheldrick, 1990)'
_diffrn_ambient_temperature 296(2)
_diffrn_measured_fraction_theta_full 0.908
_diffrn_measured_fraction_theta_max 0.908
_diffrn_measurement_device_type 'BRUKER SMART APEX CCD DIFFRACTOMETER'
_diffrn_measurement_method 'OMEGA-PHI SCAN'
_diffrn_radiation_monochromator graphite
_diffrn_radiation_source 'fine-focus sealed tube'
_diffrn_radiation_type MoK\a
_diffrn_radiation_wavelength 0.71073
_diffrn_reflns_av_R_equivalents 0.0271
_diffrn_reflns_av_sigmaI/netI 0.0584
_diffrn_reflns_limit_h_max 8
_diffrn_reflns_limit_h_min -8
_diffrn_reflns_limit_k_max 10
_diffrn_reflns_limit_k_min -10
_diffrn_reflns_limit_l_max 28
_diffrn_reflns_limit_l_min -28
_diffrn_reflns_number 9198
_diffrn_reflns_theta_full 28.27
_diffrn_reflns_theta_max 28.27
_diffrn_reflns_theta_min 1.87
_exptl_absorpt_coefficient_mu 0.195
_exptl_absorpt_correction_type SADABS
_exptl_crystal_colour colourless
_exptl_crystal_density_diffrn 1.274
_exptl_crystal_density_method 'not measured'
_exptl_crystal_description PLATES
_exptl_crystal_F_000 432
_exptl_crystal_size_max 0.20
_exptl_crystal_size_mid 0.12
_exptl_crystal_size_min 0.08
_refine_diff_density_max 0.310
_refine_diff_density_min -0.239
_refine_diff_density_rms 0.036
_refine_ls_extinction_method none
_refine_ls_goodness_of_fit_ref 1.011
_refine_ls_hydrogen_treatment mixed
_refine_ls_matrix_type full
_refine_ls_number_parameters 363
_refine_ls_number_reflns 4821
_refine_ls_number_restraints 0
_refine_ls_restrained_S_all 1.011
_refine_ls_R_factor_all 0.1246
_refine_ls_R_factor_gt 0.0602
_refine_ls_shift/su_max 0.001
_refine_ls_shift/su_mean 0.000
_refine_ls_structure_factor_coef Fsqd
_refine_ls_weighting_details 'w=1/[\s^2^(Fo^2^)+(0.0724P)^2^+0.0025P] where P=(Fo^2^+2Fc^2^)/3'
_refine_ls_weighting_scheme calc
_refine_ls_wR_factor_gt 0.1304
_refine_ls_wR_factor_ref 0.1627
_reflns_number_gt 2529
_reflns_number_total 4821
_reflns_threshold_expression >2sigma(I)
_cod_data_source_file ja0625677si20060420_020730.cif
_cod_data_source_block 122svfm
_cod_depositor_comments
;
The following automatic conversions were performed:
'_symmetry_cell_setting' value 'Triclinic' changed to 'triclinic'
according to '/home/saulius/struct/CIF-dictionaries/cif_core.dic'
dictionary named 'cif_core.dic' version 2.4.1 from 2010-06-29.

Automatic conversion script
Id: cif_fix_enum 1527 2010-12-29 10:47:43Z saulius 

The following automatic conversions were performed:

'_refine_ls_weighting_scheme' value 'calc
w=1/[\s^2^(Fo^2^)+(0.0724P)^2^+0.0025P] where P=(Fo^2^+2Fc^2^)/3' was
changed to 'calc'. New tag '_refine_ls_weighting_details' was
created. The value of the new tag was set to
'w=1/[\s^2^(Fo^2^)+(0.0724P)^2^+0.0025P] where P=(Fo^2^+2Fc^2^)/3'.

Automatic conversion script
Id: cif_fix_values 3143 2015-03-26 13:38:13Z robertas 
;
_cod_original_sg_symbol_H-M P-1
_cod_database_code 4101544

loop_
_symmetry_equiv_pos_as_xyz
'x, y, z'
'-x, -y, -z'

loop_
_atom_site_label
_atom_site_type_symbol
_atom_site_fract_x
_atom_site_fract_y
_atom_site_fract_z
_atom_site_U_iso_or_equiv
_atom_site_adp_type
_atom_site_occupancy
_atom_site_calc_flag
Cl1 Cl 1.28605(16) -0.27182(11) 1.02145(4) 0.1020(4) Uani 1 d
C13 C 0.6668(4) -0.0068(3) 0.81429(11) 0.0487(6) Uani 1 d
C16 C 0.4012(4) -0.0605(3) 0.66951(10) 0.0476(6) Uani 1 d
C9 C 0.3577(4) 0.3137(3) 0.77083(11) 0.0508(6) Uani 1 d
C19 C 0.4342(4) -0.2119(3) 0.55583(11) 0.0574(6) Uani 1 d
C23 C 0.8143(4) -0.0683(3) 0.86632(11) 0.0490(6) Uani 1 d
C15 C 0.3788(4) 0.0181(3) 0.73148(11) 0.0495(6) Uani 1 d
C11 C 0.5014(4) 0.1930(3) 0.74338(12) 0.0507(6) Uani 1 d
C10 C 0.1754(4) 0.3810(3) 0.73252(11) 0.0527(6) Uani 1 d
O1 O 0.4321(3) -0.2908(2) 0.50012(8) 0.0809(6) Uani 1 d
C28 C 0.7456(5) -0.1944(3) 0.90360(12) 0.0604(7) Uani 1 d
C5 C 0.0441(4) 0.4958(3) 0.75900(15) 0.0644(7) Uani 1 d
C24 C 1.0311(4) -0.0043(4) 0.88059(13) 0.0608(7) Uani 1 d
C12 C 0.7174(4) 0.1569(3) 0.78434(14) 0.0587(7) Uani 1 d
C25 C 1.1762(5) -0.0647(4) 0.92805(13) 0.0669(7) Uani 1 d
C1 C 0.1157(5) 0.3345(4) 0.67033(13) 0.0619(7) Uani 1 d
C7 C 0.2607(6) 0.4696(4) 0.85717(18) 0.0816(9) Uani 1 d
C14 C 0.4839(4) -0.0794(3) 0.78450(11) 0.0512(6) Uani 1 d
C26 C 1.1028(5) -0.1909(4) 0.96277(12) 0.0644(7) Uani 1 d
C20 C 0.6053(5) -0.1125(3) 0.58478(13) 0.0624(7) Uani 1 d
C17 C 0.2312(5) -0.1613(4) 0.63924(13) 0.0672(8) Uani 1 d
C8 C 0.3906(5) 0.3592(3) 0.83145(13) 0.0652(7) Uani 1 d
C27 C 0.8890(6) -0.2553(4) 0.95173(13) 0.0694(8) Uani 1 d
C21 C 0.5882(4) -0.0396(3) 0.64112(13) 0.0610(7) Uani 1 d
C6 C 0.0946(6) 0.5384(4) 0.82171(17) 0.0802(10) Uani 1 d
C18 C 0.2470(5) -0.2364(4) 0.58376(14) 0.0751(9) Uani 1 d
C2 C -0.0657(6) 0.3968(5) 0.63615(18) 0.0821(10) Uani 1 d
C3 C -0.1917(6) 0.5108(5) 0.6630(2) 0.0926(12) Uani 1 d
C4 C -0.1381(6) 0.5597(4) 0.7219(2) 0.0866(10) Uani 1 d
C22 C 0.6307(8) -0.2863(6) 0.47348(19) 0.0884(11) Uani 1 d
H15 H 0.220(4) 0.028(2) 0.7326(9) 0.045(6) Uiso 1 d
H14 H 0.422(3) -0.185(3) 0.7932(9) 0.049(6) Uiso 1 d
H11 H 0.533(4) 0.237(3) 0.7038(11) 0.059(7) Uiso 1 d
H28 H 0.599(4) -0.236(3) 0.8957(10) 0.056(7) Uiso 1 d
H1 H 0.198(4) 0.258(3) 0.6521(11) 0.069(8) Uiso 1 d
H8 H 0.505(4) 0.317(3) 0.8563(12) 0.077(9) Uiso 1 d
H12B H 0.839(4) 0.135(3) 0.7575(11) 0.075(8) Uiso 1 d
H21 H 0.711(4) 0.029(3) 0.6606(10) 0.062(7) Uiso 1 d
H2 H -0.095(4) 0.362(3) 0.5974(12) 0.057(8) Uiso 1 d
H20 H 0.735(4) -0.097(3) 0.5681(11) 0.064(7) Uiso 1 d
H3 H -0.307(5) 0.550(4) 0.6415(14) 0.098(11) Uiso 1 d
H24 H 1.085(4) 0.078(3) 0.8575(12) 0.070(8) Uiso 1 d
H18 H 0.135(5) -0.306(3) 0.5658(12) 0.080(9) Uiso 1 d
H12A H 0.766(4) 0.245(3) 0.8160(12) 0.073(8) Uiso 1 d
H27 H 0.841(4) -0.345(4) 0.9760(12) 0.083(9) Uiso 1 d
H7 H 0.287(5) 0.495(4) 0.8996(16) 0.104(11) Uiso 1 d
H6 H 0.004(5) 0.613(4) 0.8389(15) 0.108(11) Uiso 1 d
H25 H 1.329(5) -0.014(3) 0.9394(11) 0.074(8) Uiso 1 d
H22B H 0.687(5) -0.178(4) 0.4678(14) 0.097(12) Uiso 1 d
H17 H 0.104(4) -0.183(3) 0.6597(12) 0.079(8) Uiso 1 d
H22C H 0.599(5) -0.345(4) 0.4376(16) 0.099(11) Uiso 1 d
H4 H -0.233(6) 0.639(4) 0.7434(15) 0.115(11) Uiso 1 d
H22A H 0.748(7) -0.341(5) 0.4978(18) 0.137(16) Uiso 1 d

loop_
_atom_site_aniso_label
_atom_site_aniso_U_11
_atom_site_aniso_U_22
_atom_site_aniso_U_33
_atom_site_aniso_U_23
_atom_site_aniso_U_13
_atom_site_aniso_U_12
Cl1 0.1224(8) 0.1070(7) 0.0707(5) -0.0037(4) -0.0192(5) 0.0372(6)
C13 0.0486(14) 0.0446(13) 0.0550(14) -0.0014(11) 0.0144(12) 0.0043(11)
C16 0.0427(13) 0.0445(13) 0.0554(14) 0.0000(11) 0.0045(11) 0.0056(10)
C9 0.0607(15) 0.0414(13) 0.0519(15) 0.0014(11) 0.0147(12) -0.0006(11)
C19 0.0627(17) 0.0547(16) 0.0533(15) 0.0016(12) 0.0007(13) 0.0091(13)
C23 0.0541(14) 0.0426(13) 0.0531(14) -0.0044(11) 0.0157(12) 0.0091(11)
C15 0.0440(14) 0.0465(14) 0.0591(15) 0.0002(11) 0.0107(11) 0.0029(11)
C11 0.0524(14) 0.0458(14) 0.0552(15) 0.0037(12) 0.0127(12) 0.0014(11)
C10 0.0593(15) 0.0390(13) 0.0631(16) 0.0068(11) 0.0194(13) 0.0020(11)
O1 0.0867(14) 0.0954(15) 0.0608(12) -0.0192(11) 0.0119(11) 0.0052(11)
C28 0.0615(18) 0.0599(17) 0.0621(17) 0.0016(14) 0.0146(14) 0.0095(14)
C5 0.0616(17) 0.0385(14) 0.097(2) 0.0073(14) 0.0250(15) 0.0042(12)
C24 0.0609(17) 0.0569(17) 0.0642(17) -0.0021(14) 0.0078(14) 0.0032(14)
C12 0.0540(16) 0.0483(16) 0.0736(18) 0.0028(14) 0.0098(14) -0.0008(12)
C25 0.0612(18) 0.0653(18) 0.0719(19) -0.0113(15) -0.0004(15) 0.0106(15)
C1 0.0629(17) 0.0581(17) 0.0653(18) 0.0106(14) 0.0098(15) 0.0057(14)
C7 0.107(3) 0.066(2) 0.076(2) -0.0223(18) 0.030(2) -0.0039(19)
C14 0.0566(15) 0.0415(14) 0.0579(15) 0.0014(12) 0.0174(12) -0.0007(12)
C26 0.080(2) 0.0639(18) 0.0500(15) -0.0101(13) 0.0023(14) 0.0249(15)
C20 0.0592(17) 0.0639(17) 0.0682(18) -0.0036(14) 0.0221(15) 0.0069(14)
C17 0.0572(17) 0.079(2) 0.0660(18) -0.0109(15) 0.0158(14) -0.0095(14)
C8 0.078(2) 0.0581(17) 0.0604(18) -0.0031(14) 0.0118(16) 0.0031(15)
C27 0.088(2) 0.0619(18) 0.0618(18) 0.0054(14) 0.0192(16) 0.0134(16)
C21 0.0480(15) 0.0617(17) 0.0728(18) -0.0146(14) 0.0106(13) -0.0047(13)
C6 0.099(3) 0.0490(18) 0.101(3) -0.0221(17) 0.047(2) 0.0009(17)
C18 0.0605(18) 0.088(2) 0.074(2) -0.0201(17) 0.0047(15) -0.0159(16)
C2 0.083(2) 0.082(2) 0.077(2) 0.020(2) -0.0009(19) -0.005(2)
C3 0.065(2) 0.065(2) 0.146(4) 0.042(3) 0.002(2) 0.0130(18)
C4 0.075(2) 0.0545(19) 0.136(3) 0.015(2) 0.030(2) 0.0123(17)
C22 0.106(3) 0.093(3) 0.072(2) -0.014(2) 0.030(2) 0.009(3)

loop_
_atom_type_symbol
_atom_type_description
_atom_type_scat_dispersion_real
_atom_type_scat_dispersion_imag
_atom_type_scat_source
C C 0.0033 0.0016 'International Tables Vol C Tables 4.2.6.8 and 6.1.1.4'
H H 0.0000 0.0000 'International Tables Vol C Tables 4.2.6.8 and 6.1.1.4'
O O 0.0106 0.0060 'International Tables Vol C Tables 4.2.6.8 and 6.1.1.4'
Cl Cl 0.1484 0.1585 'International Tables Vol C Tables 4.2.6.8 and 6.1.1.4'

loop_
_geom_angle_atom_site_label_1
_geom_angle_atom_site_label_2
_geom_angle_atom_site_label_3
_geom_angle
C14 C13 C23 128.7(2)
C14 C13 C12 109.6(2)
C23 C13 C12 121.7(2)
C17 C16 C21 116.2(2)
C17 C16 C15 120.3(2)
C21 C16 C15 123.5(2)
C8 C9 C10 117.7(2)
C8 C9 C11 122.8(2)
C10 C9 C11 119.5(2)
C20 C19 O1 125.2(2)
C20 C19 C18 118.5(3)
O1 C19 C18 116.3(2)
C24 C23 C28 116.8(3)
C24 C23 C13 121.3(2)
C28 C23 C13 121.9(2)
C14 C15 C16 112.67(19)
C14 C15 C11 102.1(2)
C16 C15 C11 114.29(19)
C14 C15 H15 111.8(12)
C16 C15 H15 106.7(12)
C11 C15 H15 109.3(12)
C9 C11 C12 114.9(2)
C9 C11 C15 111.20(18)
C12 C11 C15 103.99(19)
C9 C11 H11 108.0(13)
C12 C11 H11 110.2(13)
C15 C11 H11 108.3(13)
C1 C10 C5 118.5(3)
C1 C10 C9 122.8(2)
C5 C10 C9 118.6(2)
C19 O1 C22 118.1(3)
C27 C28 C23 121.4(3)
C27 C28 H28 120.6(14)
C23 C28 H28 118.0(14)
C6 C5 C4 121.6(3)
C6 C5 C10 119.5(3)
C4 C5 C10 118.9(3)
C25 C24 C23 122.4(3)
C25 C24 H24 117.0(17)
C23 C24 H24 120.5(16)
C13 C12 C11 104.5(2)
C13 C12 H12B 106.3(14)
C11 C12 H12B 109.9(14)
C13 C12 H12A 110.6(15)
C11 C12 H12A 113.5(14)
H12B C12 H12A 112(2)
C26 C25 C24 118.8(3)
C26 C25 H25 119.3(15)
C24 C25 H25 121.8(15)
C2 C1 C10 120.8(3)
C2 C1 H1 119.1(16)
C10 C1 H1 120.0(16)
C6 C7 C8 119.8(3)
C6 C7 H7 119.5(19)
C8 C7 H7 121(2)
C13 C14 C15 114.1(2)
C13 C14 H14 125.7(13)
C15 C14 H14 120.2(13)
C27 C26 C25 121.2(3)
C27 C26 Cl1 119.6(2)
C25 C26 Cl1 119.2(2)
C19 C20 C21 119.9(3)
C19 C20 H20 120.7(15)
C21 C20 H20 119.3(15)
C18 C17 C16 121.9(3)
C18 C17 H17 120.9(16)
C16 C17 H17 117.1(16)
C9 C8 C7 123.4(3)
C9 C8 H8 118.6(17)
C7 C8 H8 118.0(17)
C26 C27 C28 119.4(3)
C26 C27 H27 120.1(17)
C28 C27 H27 120.4(17)
C16 C21 C20 122.6(3)
C16 C21 H21 119.1(14)
C20 C21 H21 118.3(14)
C7 C6 C5 120.9(3)
C7 C6 H6 120(2)
C5 C6 H6 119(2)
C17 C18 C19 120.9(3)
C17 C18 H18 119.7(17)
C19 C18 H18 119.3(17)
C1 C2 C3 119.8(4)
C1 C2 H2 116.3(17)
C3 C2 H2 123.9(17)
C4 C3 C2 121.1(4)
C4 C3 H3 119(2)
C2 C3 H3 120(2)
C3 C4 C5 120.9(3)
C3 C4 H4 122.5(18)
C5 C4 H4 116.4(19)
O1 C22 H22B 113(2)
O1 C22 H22C 106(2)
H22B C22 H22C 112(3)
O1 C22 H22A 113(2)
H22B C22 H22A 106(3)
H22C C22 H22A 106(3)

loop_
_geom_bond_atom_site_label_1
_geom_bond_atom_site_label_2
_geom_bond_distance
Cl1 C26 1.742(3)
C13 C14 1.322(3)
C13 C23 1.462(3)
C13 C12 1.516(3)
C16 C17 1.378(3)
C16 C21 1.379(3)
C16 C15 1.524(3)
C9 C8 1.365(3)
C9 C10 1.434(3)
C9 C11 1.518(3)
C19 C20 1.366(4)
C19 O1 1.374(3)
C19 C18 1.377(4)
C23 C24 1.390(3)
C23 C28 1.395(3)
C15 C14 1.500(3)
C15 C11 1.566(3)
C15 H15 0.98(2)
C11 C12 1.534(3)
C11 H11 0.98(2)
C10 C1 1.409(4)
C10 C5 1.426(3)
O1 C22 1.416(4)
C28 C27 1.388(4)
C28 H28 0.94(2)
C5 C6 1.407(4)
C5 C4 1.409(4)
C24 C25 1.382(4)
C24 H24 0.91(3)
C12 H12B 1.03(3)
C12 H12A 0.99(3)
C25 C26 1.371(4)
C25 H25 1.00(3)
C1 C2 1.371(4)
C1 H1 0.94(3)
C7 C6 1.338(5)
C7 C8 1.389(4)
C7 H7 0.95(3)
C14 H14 0.94(2)
C26 C27 1.370(4)
C20 C21 1.386(4)
C20 H20 0.92(2)
C17 C18 1.375(4)
C17 H17 0.96(3)
C8 H8 0.91(3)
C27 H27 0.96(3)
C21 H21 0.96(2)
C6 H6 0.95(3)
C18 H18 0.91(3)
C2 C3 1.405(5)
C2 H2 0.89(2)
C3 C4 1.344(5)
C3 H3 0.87(3)
C4 H4 1.04(3)
C22 H22B 0.94(3)
C22 H22C 0.91(3)
C22 H22A 0.96(4)
